data_1527744
loop_
_publ_author_name
'Lundberg, M.'

_publ_section_title
;
 The crystal structure of Nb2 W O8
;
_journal_name_full 'Acta Chemica Scandinavica (1-27,1973-42,1988)'
_journal_page_first 2932
_journal_page_last 2940
_journal_volume 26
_journal_year 1972
_chemical_formula_sum 'Nb2 O8 W'
_chemical_name_systematic 'Nb2 W O8'
_space_group_IT_number 57
_symmetry_space_group_name_Hall '-P 2c 2b'
_symmetry_space_group_name_H-M 'P b c m'
_cell_angle_alpha 90
_cell_angle_beta 90
_cell_angle_gamma 90
_cell_formula_units_Z 8
_cell_length_a 3.949
_cell_length_b 17.622
_cell_length_c 16.626
_cell_volume 1156.991
_citation_journal_id_ASTM ACSAA4
_cod_data_source_file Lundberg_ACSAA4_1972_969.cif
_cod_data_source_block Nb2O8W1
_cod_original_formula_sum 'Nb2 O8 W1'
_cod_database_code 1527744

loop_
_symmetry_equiv_pos_as_xyz
x,y,z
-x,-y,z+1/2
x,-y+1/2,-z
-x,y+1/2,-z+1/2
-x,-y,-z
x,y,-z-1/2
-x,y-1/2,z
x,-y-1/2,z-1/2

loop_
_atom_site_label
_atom_site_type_symbol
_atom_site_fract_x
_atom_site_fract_y
_atom_site_fract_z
_atom_site_occupancy
_atom_site_U_iso_or_equiv
W2 W+6 0.972 0.40697 0.05943 0.17 0.0
W1 W+6 0.9448 0.19837 0.13164 0.37 0.0
W4 W+6 0.0585 0.34344 0.25 0.24 0.0
Nb1 Nb+5 0.9448 0.19837 0.13164 0.63 0.0
O7 O-2 0.02 0.0937 0.1645 1 0.0
Nb3 Nb+5 0.0694 0.02727 0.25 0.3 0.0
O8 O-2 0.012 0.4399 0.175 1 0.0
Nb4 Nb+5 0.0585 0.34344 0.25 0.76 0.0
O2 O-2 0.526 0.4062 0.0601 1 0.0
O1 O-2 0.486 0.2023 0.1286 1 0.0
W3 W+6 0.0694 0.02727 0.25 0.7 0.0
O9 O-2 0.012 0.2248 0.25 1 0.0
O10 O-2 0 0 0 1 0.0
O3 O-2 0.547 0.0245 0.25 1 0.0
Nb2 Nb+5 0.972 0.40697 0.05943 0.83 0.0
O4 O-2 0.535 0.3433 0.25 1 0.0
O5 O-2 0.998 0.1667 0.0227 1 0.0
O6 O-2 0.013 0.3099 0.1332 1 0.0
